data_1512340
loop_
_publ_author_name
'Gui, Jinghan'
'Tian, Hailong'
'Tian, Weisheng'

_publ_section_title
;
 Synthesis of glaucogenin d, a structurally unique disecopregnane steroid
 with potential antiviral activity.
;
_journal_issue 18
_journal_name_full 'Organic letters'
_journal_page_first 4802
_journal_page_last 4805
_journal_paper_doi 10.1021/ol402193b
_journal_volume 15
_journal_year 2013
_chemical_absolute_configuration ad
_chemical_formula_sum 'C36 H51 N O8 Se'
_chemical_formula_weight 704.74
_chemical_name_systematic
; 
 ? 
;
_space_group_IT_number 19
_symmetry_cell_setting orthorhombic
_symmetry_space_group_name_Hall 'P 2ac 2ab'
_symmetry_space_group_name_H-M 'P 21 21 21'
_atom_sites_solution_hydrogens geom
_atom_sites_solution_primary direct
_atom_sites_solution_secondary difmap
_audit_creation_method SHELXL-97
_cell_angle_alpha 90.00
_cell_angle_beta 90.00
_cell_angle_gamma 90.00
_cell_formula_units_Z 4
_cell_length_a 12.1342(7)
_cell_length_b 12.8992(7)
_cell_length_c 22.5938(13)
_cell_measurement_reflns_used 4814
_cell_measurement_temperature 293(2)
_cell_measurement_theta_max 44.356
_cell_measurement_theta_min 4.608
_cell_volume 3536.4(3)
_computing_cell_refinement 'Bruker SMART'
_computing_data_collection 'Bruker SMART'
_computing_data_reduction 'Bruker SHELXTL'
_computing_molecular_graphics 'Bruker SHELXTL'
_computing_publication_material 'Bruker SHELXTL'
_computing_structure_refinement 'SHELXL-97 (Sheldrick, 1997)'
_computing_structure_solution 'SHELXS-97 (Sheldrick, 1990)'
_diffrn_ambient_temperature 293(2)
_diffrn_measured_fraction_theta_full 1.000
_diffrn_measured_fraction_theta_max 1.000
_diffrn_measurement_device_type 'CCD area detector'
_diffrn_measurement_method 'phi and omega scans'
_diffrn_radiation_monochromator graphite
_diffrn_radiation_source 'fine-focus sealed tube'
_diffrn_radiation_type MoK\a
_diffrn_radiation_wavelength 0.71073
_diffrn_reflns_av_R_equivalents 0.0490
_diffrn_reflns_av_sigmaI/netI 0.0625
_diffrn_reflns_limit_h_max 14
_diffrn_reflns_limit_h_min -14
_diffrn_reflns_limit_k_max 15
_diffrn_reflns_limit_k_min -15
_diffrn_reflns_limit_l_max 21
_diffrn_reflns_limit_l_min -27
_diffrn_reflns_number 21596
_diffrn_reflns_theta_full 26.00
_diffrn_reflns_theta_max 26.00
_diffrn_reflns_theta_min 1.80
_exptl_absorpt_coefficient_mu 1.112
_exptl_absorpt_correction_T_max 1.00000
_exptl_absorpt_correction_T_min 0.50877
_exptl_absorpt_correction_type empirical
_exptl_absorpt_process_details sadabs
_exptl_crystal_colour colorless
_exptl_crystal_density_diffrn 1.324
_exptl_crystal_density_method 'not measured'
_exptl_crystal_description prismatic
_exptl_crystal_F_000 1488
_exptl_crystal_size_max 0.321
_exptl_crystal_size_mid 0.224
_exptl_crystal_size_min 0.112
_refine_diff_density_max 0.429
_refine_diff_density_min -0.245
_refine_diff_density_rms 0.064
_refine_ls_abs_structure_details 'Flack H D (1983), Acta Cryst. A39, 876-881'
_refine_ls_abs_structure_Flack 0.008(9)
_refine_ls_extinction_method none
_refine_ls_goodness_of_fit_ref 1.013
_refine_ls_hydrogen_treatment constr
_refine_ls_matrix_type full
_refine_ls_number_parameters 447
_refine_ls_number_reflns 6931
_refine_ls_number_restraints 73
_refine_ls_restrained_S_all 1.027
_refine_ls_R_factor_all 0.0678
_refine_ls_R_factor_gt 0.0506
_refine_ls_shift/su_max 0.002
_refine_ls_shift/su_mean 0.000
_refine_ls_structure_factor_coef Fsqd
_refine_ls_weighting_details 'calc w=1/[\s^2^(Fo^2^)+(0.0736P)^2^+0.0000P] where P=(Fo^2^+2Fc^2^)/3'
_refine_ls_weighting_scheme calc
_refine_ls_wR_factor_gt 0.1226
_refine_ls_wR_factor_ref 0.1318
_reflns_number_gt 5402
_reflns_number_total 6931
_reflns_threshold_expression >2sigma(I)
_cod_data_source_file ol402193b_si_001.cif
_cod_data_source_block cd21235
_cod_depositor_comments
;
The following automatic conversions were performed:

'_symmetry_cell_setting' value 'Orthorhombic' changed to
'orthorhombic' according to
/home/saulius/struct/CIF-dictionaries/cif_core.dic dictionary named
'cif_core.dic' version 2.4.2 from 2011-04-26.

Automatic conversion script
Id: cif_fix_values 1891 2012-01-12 08:04:46Z andrius 
;
_cod_original_sg_symbol_H-M P2(1)2(1)2(1)
_cod_database_code 1512340

loop_
_symmetry_equiv_pos_as_xyz
'x, y, z'
'-x+1/2, -y, z+1/2'
'-x, y+1/2, -z+1/2'
'x+1/2, -y+1/2, -z'

loop_
_atom_site_label
_atom_site_type_symbol
_atom_site_fract_x
_atom_site_fract_y
_atom_site_fract_z
_atom_site_U_iso_or_equiv
_atom_site_adp_type
_atom_site_occupancy
_atom_site_symmetry_multiplicity
_atom_site_calc_flag
_atom_site_refinement_flags
_atom_site_disorder_assembly
_atom_site_disorder_group
Se1 Se 0.46256(4) 1.12639(4) 1.15075(2) 0.06442(17) Uani 1 1 d D . .
N1 N 0.4926(3) 0.7289(2) 0.79870(12) 0.0449(8) Uani 1 1 d . . .
O1 O 0.8233(4) 1.3464(2) 1.05906(14) 0.0832(12) Uani 1 1 d . . .
H1 H 0.8419 1.3909 1.0351 0.125 Uiso 1 1 calc R . .
O2 O 0.5460(3) 0.8806(2) 1.12855(11) 0.0630(8) Uani 1 1 d . A .
O3 O 0.4155(2) 0.99116(18) 1.02102(11) 0.0438(6) Uani 1 1 d . . .
H3 H 0.3694 0.9707 1.0448 0.066 Uiso 1 1 calc R . .
O4 O 0.4013(2) 0.78208(19) 1.01125(13) 0.0494(6) Uani 1 1 d . A .
O5 O 0.58195(19) 0.76272(15) 1.02575(10) 0.0342(5) Uani 1 1 d . A .
O6 O 0.6722(2) 0.50876(18) 0.99214(11) 0.0479(6) Uani 1 1 d . A .
O7 O 0.7338(2) 0.58205(19) 0.90467(13) 0.0520(7) Uani 1 1 d . A .
O8 O 0.5482(2) 0.66610(16) 0.84293(10) 0.0433(6) Uani 1 1 d . . .
C1 C 0.7243(3) 1.1289(3) 0.96077(16) 0.0487(9) Uani 1 1 d . . .
H1A H 0.7619 1.0893 0.9303 0.058 Uiso 1 1 calc R . .
H1B H 0.6612 1.1622 0.9425 0.058 Uiso 1 1 calc R . .
C2 C 0.8018(4) 1.2120(3) 0.98365(19) 0.0622(12) Uani 1 1 d . . .
H2A H 0.8237 1.2567 0.9512 0.075 Uiso 1 1 calc R . .
H2B H 0.8677 1.1796 0.9995 0.075 Uiso 1 1 calc R . .
C3 C 0.7472(4) 1.2767(3) 1.03172(19) 0.0607(12) Uani 1 1 d . . .
H3A H 0.6869 1.3168 1.0141 0.073 Uiso 1 1 calc R . .
C4 C 0.7016(4) 1.2090(3) 1.07966(17) 0.0517(10) Uani 1 1 d . A .
H4A H 0.6600 1.2517 1.1070 0.062 Uiso 1 1 calc R . .
H4B H 0.7625 1.1786 1.1014 0.062 Uiso 1 1 calc R . .
C5 C 0.6269(3) 1.1216(3) 1.05696(14) 0.0401(8) Uani 1 1 d . . .
H5 H 0.5622 1.1541 1.0388 0.048 Uiso 1 1 calc R A .
C6 C 0.5862(3) 1.0565(2) 1.10909(15) 0.0405(8) Uani 1 1 d . A .
H6 H 0.6473 1.0502 1.1372 0.049 Uiso 1 1 calc R . .
C7 C 0.5506(3) 0.9500(3) 1.09309(15) 0.0405(8) Uani 1 1 d . . .
C8 C 0.5144(3) 0.9331(2) 1.02794(15) 0.0363(8) Uani 1 1 d . A .
C9 C 0.5967(3) 0.9779(2) 0.98059(14) 0.0344(7) Uani 1 1 d . . .
H9 H 0.5518 1.0207 0.9540 0.041 Uiso 1 1 calc R A .
C10 C 0.6829(3) 1.0536(2) 1.00893(15) 0.0369(8) Uani 1 1 d . A .
C11 C 0.6521(3) 0.8958(3) 0.94067(15) 0.0406(8) Uani 1 1 d . A .
H11A H 0.6935 0.8487 0.9657 0.049 Uiso 1 1 calc R . .
H11B H 0.7043 0.9308 0.9150 0.049 Uiso 1 1 calc R . .
C12 C 0.5732(3) 0.8312(2) 0.90168(15) 0.0390(8) Uani 1 1 d . . .
H12A H 0.5727 0.8612 0.8623 0.047 Uiso 1 1 calc R A .
H12B H 0.4994 0.8381 0.9176 0.047 Uiso 1 1 calc R . .
C13 C 0.5992(3) 0.7141(2) 0.89562(14) 0.0367(8) Uani 1 1 d . A .
C14 C 0.4906(3) 0.8181(3) 1.02073(15) 0.0352(8) Uani 1 1 d . . .
C15 C 0.6722(3) 0.5972(3) 1.03017(16) 0.0421(8) Uani 1 1 d . A .
H15A H 0.7380 0.6388 1.0246 0.051 Uiso 1 1 calc R . .
H15B H 0.6667 0.5770 1.0714 0.051 Uiso 1 1 calc R . .
C16 C 0.5704(3) 0.6548(2) 1.01017(14) 0.0359(8) Uani 1 1 d . . .
H16 H 0.5058 0.6261 1.0304 0.043 Uiso 1 1 calc R A .
C17 C 0.5601(3) 0.6349(2) 0.94348(14) 0.0355(7) Uani 1 1 d . A .
H17 H 0.4847 0.6127 0.9344 0.043 Uiso 1 1 calc R . .
C18 C 0.7215(3) 0.6899(3) 0.89180(17) 0.0447(9) Uani 1 1 d . . .
H18A H 0.7491 0.7051 0.8525 0.054 Uiso 1 1 calc R A .
H18B H 0.7623 0.7312 0.9202 0.054 Uiso 1 1 calc R . .
C19 C 0.7787(3) 0.9915(3) 1.03552(18) 0.0477(9) Uani 1 1 d . . .
H19A H 0.8245 0.9655 1.0042 0.071 Uiso 1 1 calc R A .
H19B H 0.7500 0.9345 1.0581 0.071 Uiso 1 1 calc R . .
H19C H 0.8214 1.0357 1.0609 0.071 Uiso 1 1 calc R . .
C20 C 0.6398(3) 0.5422(3) 0.93442(17) 0.0424(8) Uani 1 1 d . . .
C21 C 0.5995(4) 0.4487(3) 0.90256(19) 0.0564(11) Uani 1 1 d . A .
H21A H 0.5747 0.4682 0.8638 0.085 Uiso 1 1 calc R . .
H21B H 0.5395 0.4184 0.9242 0.085 Uiso 1 1 calc R . .
H21C H 0.6583 0.3993 0.8992 0.085 Uiso 1 1 calc R . .
C22 C 0.5514(4) 0.7072(3) 0.74156(17) 0.0612(12) Uani 1 1 d . . .
C23 C 0.4848(5) 0.7549(4) 0.69121(19) 0.0792(16) Uani 1 1 d . . .
H23A H 0.4870 0.8298 0.6947 0.095 Uiso 1 1 calc R . .
H23B H 0.5187 0.7363 0.6538 0.095 Uiso 1 1 calc R . .
C24 C 0.3658(6) 0.7198(4) 0.6908(2) 0.0875(19) Uani 1 1 d . . .
H24A H 0.3266 0.7526 0.6584 0.105 Uiso 1 1 calc R . .
H24B H 0.3621 0.6453 0.6853 0.105 Uiso 1 1 calc R . .
C25 C 0.3134(5) 0.7494(3) 0.7491(2) 0.0733(14) Uani 1 1 d . . .
H25A H 0.2368 0.7279 0.7490 0.088 Uiso 1 1 calc R . .
H25B H 0.3152 0.8242 0.7534 0.088 Uiso 1 1 calc R . .
C26 C 0.3724(4) 0.6995(3) 0.80182(17) 0.0521(10) Uani 1 1 d . . .
C27 C 0.6591(5) 0.7683(5) 0.7443(2) 0.0905(18) Uani 1 1 d . . .
H27A H 0.6445 0.8374 0.7578 0.136 Uiso 1 1 calc R . .
H27B H 0.6916 0.7709 0.7056 0.136 Uiso 1 1 calc R . .
H27C H 0.7090 0.7348 0.7711 0.136 Uiso 1 1 calc R . .
C28 C 0.5771(6) 0.5937(4) 0.7281(2) 0.094(2) Uani 1 1 d . . .
H28A H 0.6009 0.5596 0.7636 0.141 Uiso 1 1 calc R . .
H28B H 0.6344 0.5899 0.6989 0.141 Uiso 1 1 calc R . .
H28C H 0.5120 0.5602 0.7132 0.141 Uiso 1 1 calc R . .
C29 C 0.3464(4) 0.5847(3) 0.8043(2) 0.0661(13) Uani 1 1 d . . .
H29A H 0.3645 0.5533 0.7670 0.099 Uiso 1 1 calc R . .
H29B H 0.2693 0.5754 0.8122 0.099 Uiso 1 1 calc R . .
H29C H 0.3888 0.5529 0.8352 0.099 Uiso 1 1 calc R . .
C30 C 0.3234(4) 0.7507(3) 0.85734(18) 0.0597(11) Uani 1 1 d . . .
H30A H 0.3522 0.7174 0.8920 0.090 Uiso 1 1 calc R . .
H30B H 0.2447 0.7440 0.8567 0.090 Uiso 1 1 calc R . .
H30C H 0.3429 0.8229 0.8580 0.090 Uiso 1 1 calc R . .
C31 C 0.4756(5) 1.0700(3) 1.22730(15) 0.0714(19) Uani 0.70 1 d PGU A 1
C32 C 0.4053(6) 0.9891(4) 1.2424(2) 0.093(2) Uani 0.60 1 d PGU A 1
H32 H 0.3539 0.9650 1.2151 0.112 Uiso 0.60 1 calc PR A 1
C33 C 0.4119(7) 0.9442(4) 1.2982(3) 0.108(3) Uani 0.50 1 d PGU A 1
H33 H 0.3648 0.8900 1.3082 0.129 Uiso 0.50 1 calc PR A 1
C34 C 0.4887(6) 0.9802(5) 1.3389(2) 0.118(4) Uani 0.50 1 d PGU A 1
H34 H 0.4931 0.9501 1.3763 0.142 Uiso 0.50 1 calc PR A 1
C35 C 0.5589(5) 1.0611(6) 1.3239(2) 0.125(4) Uani 0.50 1 d PGU A 1
H35 H 0.6103 1.0852 1.3511 0.149 Uiso 0.50 1 calc PR A 1
C36 C 0.5524(4) 1.1060(4) 1.2681(2) 0.106(3) Uani 0.50 1 d PGU A 1
H36 H 0.5994 1.1602 1.2580 0.128 Uiso 0.50 1 calc PR A 1
C31' C 0.5076(5) 1.0911(4) 1.22993(17) 0.090(4) Uani 0.30 1 d PGDU A 2
C32' C 0.5270(6) 0.9773(4) 1.2520(2) 0.112(4) Uani 0.40 1 d PGU A 2
H32' H 0.5374 0.9233 1.2253 0.135 Uiso 0.40 1 calc PR A 2
C33' C 0.5282(6) 0.9600(4) 1.3108(2) 0.133(4) Uani 0.50 1 d PGU A 2
H33' H 0.5231 0.8919 1.3240 0.160 Uiso 0.50 1 calc PR A 2
C34' C 0.5355(6) 1.0289(6) 1.34781(19) 0.127(4) Uani 0.50 1 d PGU A 2
H34' H 0.5421 1.0110 1.3875 0.152 Uiso 0.50 1 calc PR A 2
C35' C 0.5344(7) 1.1337(5) 1.3322(2) 0.111(3) Uani 0.50 1 d PGU A 2
H35' H 0.5451 1.1854 1.3604 0.134 Uiso 0.50 1 calc PR A 2
C36' C 0.5161(6) 1.1583(3) 1.2719(2) 0.094(3) Uani 0.50 1 d PGU A 2
H36' H 0.5099 1.2280 1.2619 0.113 Uiso 0.50 1 calc PR A 2

loop_
_atom_site_aniso_label
_atom_site_aniso_U_11
_atom_site_aniso_U_22
_atom_site_aniso_U_33
_atom_site_aniso_U_23
_atom_site_aniso_U_13
_atom_site_aniso_U_12
Se1 0.0741(3) 0.0613(3) 0.0579(3) -0.0104(2) 0.0060(2) 0.0144(2)
N1 0.066(2) 0.0391(15) 0.0297(14) 0.0038(13) -0.0066(13) -0.0015(15)
O1 0.125(3) 0.0518(17) 0.072(2) 0.0109(15) -0.031(2) -0.0437(19)
O2 0.102(2) 0.0436(13) 0.0433(13) 0.0055(12) 0.0126(14) -0.0076(17)
O3 0.0373(14) 0.0353(12) 0.0588(16) 0.0014(11) -0.0004(12) 0.0067(11)
O4 0.0376(16) 0.0409(13) 0.0696(18) -0.0032(13) 0.0023(13) -0.0003(12)
O5 0.0361(13) 0.0279(10) 0.0386(12) 0.0027(9) 0.0013(10) -0.0005(10)
O6 0.0589(18) 0.0342(12) 0.0505(14) -0.0009(11) -0.0114(12) 0.0092(12)
O7 0.0459(16) 0.0414(13) 0.0686(18) -0.0069(12) 0.0074(14) 0.0043(12)
O8 0.0619(17) 0.0324(10) 0.0356(12) -0.0018(9) -0.0111(12) 0.0011(11)
C1 0.066(3) 0.0394(17) 0.0404(18) 0.0084(17) -0.0030(17) -0.011(2)
C2 0.081(3) 0.050(2) 0.055(2) 0.013(2) -0.005(2) -0.024(2)
C3 0.086(3) 0.0367(19) 0.059(3) 0.0074(19) -0.024(2) -0.017(2)
C4 0.075(3) 0.0365(18) 0.044(2) 0.0008(16) -0.0101(19) -0.0053(19)
C5 0.050(2) 0.0326(15) 0.0382(17) 0.0026(16) -0.0084(15) 0.0011(17)
C6 0.048(2) 0.0367(17) 0.0372(18) -0.0025(14) -0.0017(15) 0.0078(16)
C7 0.047(2) 0.0369(17) 0.0373(17) 0.0017(15) 0.0088(16) 0.0091(16)
C8 0.034(2) 0.0322(16) 0.0432(19) -0.0006(14) 0.0008(15) 0.0020(14)
C9 0.0356(19) 0.0320(16) 0.0356(17) 0.0063(14) -0.0034(14) -0.0027(14)
C10 0.044(2) 0.0309(16) 0.0356(17) 0.0039(13) -0.0070(15) -0.0048(15)
C11 0.044(2) 0.0365(17) 0.0410(18) 0.0005(15) 0.0059(15) -0.0091(15)
C12 0.050(2) 0.0344(16) 0.0321(16) 0.0016(14) -0.0015(15) -0.0007(15)
C13 0.046(2) 0.0330(16) 0.0312(16) -0.0011(14) -0.0011(15) -0.0044(15)
C14 0.037(2) 0.0352(16) 0.0334(17) 0.0002(14) 0.0035(14) 0.0010(15)
C15 0.047(2) 0.0360(18) 0.0435(19) 0.0030(15) -0.0038(16) 0.0018(15)
C16 0.040(2) 0.0279(15) 0.0396(17) 0.0011(13) -0.0001(14) -0.0005(13)
C17 0.0352(19) 0.0309(15) 0.0405(16) 0.0016(14) -0.0058(13) -0.0022(15)
C18 0.048(2) 0.0409(19) 0.046(2) -0.0005(16) 0.0006(17) -0.0045(17)
C19 0.047(2) 0.0429(19) 0.053(2) 0.0025(17) -0.0084(17) -0.0017(17)
C20 0.045(2) 0.0336(17) 0.048(2) -0.0015(16) -0.0023(17) 0.0029(16)
C21 0.070(3) 0.0388(19) 0.060(2) -0.0083(18) -0.010(2) 0.002(2)
C22 0.090(4) 0.058(2) 0.0353(19) 0.0031(17) 0.009(2) -0.002(2)
C23 0.113(5) 0.086(3) 0.038(2) 0.018(2) -0.012(2) -0.025(3)
C24 0.136(6) 0.078(3) 0.049(3) 0.008(2) -0.036(3) -0.012(4)
C25 0.085(4) 0.070(3) 0.065(3) 0.008(2) -0.034(3) -0.009(3)
C26 0.059(3) 0.053(2) 0.045(2) 0.0040(18) -0.0105(19) -0.008(2)
C27 0.092(4) 0.133(5) 0.047(3) 0.013(3) 0.023(3) -0.011(4)
C28 0.138(6) 0.088(4) 0.055(3) -0.010(3) 0.026(3) 0.019(4)
C29 0.078(4) 0.062(3) 0.058(3) 0.008(2) -0.009(2) -0.015(2)
C30 0.050(3) 0.071(3) 0.058(2) -0.006(2) -0.005(2) -0.004(2)
C31 0.096(5) 0.064(4) 0.054(4) -0.014(3) 0.023(4) -0.007(4)
C32 0.127(6) 0.080(5) 0.073(4) -0.003(4) 0.014(5) -0.019(5)
C33 0.135(8) 0.108(6) 0.081(6) 0.010(5) 0.019(6) -0.013(6)
C34 0.147(8) 0.135(8) 0.072(6) 0.012(6) 0.028(6) -0.010(7)
C35 0.141(8) 0.151(8) 0.082(6) 0.028(6) -0.003(6) -0.035(7)
C36 0.120(7) 0.120(7) 0.079(6) 0.016(6) -0.004(6) -0.037(6)
C31' 0.145(9) 0.074(7) 0.051(7) -0.009(6) 0.009(7) 0.022(8)
C32' 0.193(10) 0.090(7) 0.054(5) -0.009(6) 0.013(7) 0.031(7)
C33' 0.231(10) 0.097(6) 0.073(6) 0.004(5) 0.005(7) 0.040(8)
C34' 0.204(9) 0.099(7) 0.078(6) 0.017(5) 0.018(7) 0.020(7)
C35' 0.166(8) 0.090(6) 0.078(6) 0.000(5) 0.013(6) 0.010(7)
C36' 0.132(8) 0.078(6) 0.072(5) 0.004(5) -0.001(6) 0.007(6)

loop_
_atom_type_symbol
_atom_type_description
_atom_type_scat_dispersion_real
_atom_type_scat_dispersion_imag
_atom_type_scat_source
C C 0.0033 0.0016 'International Tables Vol C Tables 4.2.6.8 and 6.1.1.4'
H H 0.0000 0.0000 'International Tables Vol C Tables 4.2.6.8 and 6.1.1.4'
N N 0.0061 0.0033 'International Tables Vol C Tables 4.2.6.8 and 6.1.1.4'
O O 0.0106 0.0060 'International Tables Vol C Tables 4.2.6.8 and 6.1.1.4'
Se Se -0.0929 2.2259 'International Tables Vol C Tables 4.2.6.8 and 6.1.1.4'

loop_
_geom_angle_atom_site_label_1
_geom_angle_atom_site_label_2
_geom_angle_atom_site_label_3
_geom_angle
C31 Se1 C31' 14.4
C31 Se1 C6 101.33(19)
C31' Se1 C6 96.80(19)
O8 N1 C22 105.5(3)
O8 N1 C26 106.1(3)
C22 N1 C26 117.0(3)
C3 O1 H1 109.5
C8 O3 H3 109.5
C14 O5 C16 114.8(3)
C20 O6 C15 107.9(2)
C20 O7 C18 111.4(3)
N1 O8 C13 121.1(2)
C2 C1 C10 114.0(3)
C2 C1 H1A 108.8
C10 C1 H1A 108.8
C2 C1 H1B 108.8
C10 C1 H1B 108.8
H1A C1 H1B 107.7
C1 C2 C3 111.1(4)
C1 C2 H2A 109.4
C3 C2 H2A 109.4
C1 C2 H2B 109.4
C3 C2 H2B 109.4
H2A C2 H2B 108.0
O1 C3 C4 107.0(3)
O1 C3 C2 111.9(4)
C4 C3 C2 110.9(3)
O1 C3 H3A 109.0
C4 C3 H3A 109.0
C2 C3 H3A 109.0
C3 C4 C5 113.9(3)
C3 C4 H4A 108.8
C5 C4 H4A 108.8
C3 C4 H4B 108.8
C5 C4 H4B 108.8
H4A C4 H4B 107.7
C6 C5 C4 109.7(3)
C6 C5 C10 111.7(3)
C4 C5 C10 113.0(3)
C6 C5 H5 107.4
C4 C5 H5 107.4
C10 C5 H5 107.4
C7 C6 C5 114.5(3)
C7 C6 Se1 108.4(3)
C5 C6 Se1 111.0(2)
C7 C6 H6 107.5
C5 C6 H6 107.5
Se1 C6 H6 107.5
O2 C7 C6 122.7(3)
O2 C7 C8 121.0(3)
C6 C7 C8 116.3(3)
O3 C8 C14 110.0(3)
O3 C8 C7 105.6(3)
C14 C8 C7 107.0(3)
O3 C8 C9 105.5(3)
C14 C8 C9 114.0(3)
C7 C8 C9 114.4(3)
C11 C9 C10 112.0(3)
C11 C9 C8 114.9(3)
C10 C9 C8 112.0(3)
C11 C9 H9 105.7
C10 C9 H9 105.7
C8 C9 H9 105.7
C19 C10 C1 111.0(3)
C19 C10 C5 110.7(3)
C1 C10 C5 106.3(3)
C19 C10 C9 109.9(3)
C1 C10 C9 108.7(3)
C5 C10 C9 110.2(3)
C9 C11 C12 115.7(3)
C9 C11 H11A 108.4
C12 C11 H11A 108.4
C9 C11 H11B 108.4
C12 C11 H11B 108.4
H11A C11 H11B 107.4
C11 C12 C13 116.8(3)
C11 C12 H12A 108.1
C13 C12 H12A 108.1
C11 C12 H12B 108.1
C13 C12 H12B 108.1
H12A C12 H12B 107.3
O8 C13 C18 106.1(3)
O8 C13 C12 113.2(3)
C18 C13 C12 113.8(3)
O8 C13 C17 99.0(2)
C18 C13 C17 101.7(3)
C12 C13 C17 121.0(3)
O4 C14 O5 124.3(3)
O4 C14 C8 124.7(3)
O5 C14 C8 111.0(3)
O6 C15 C16 102.3(3)
O6 C15 H15A 111.3
C16 C15 H15A 111.3
O6 C15 H15B 111.3
C16 C15 H15B 111.3
H15A C15 H15B 109.2
O5 C16 C15 108.8(3)
O5 C16 C17 114.2(2)
C15 C16 C17 106.2(3)
O5 C16 H16 109.2
C15 C16 H16 109.2
C17 C16 H16 109.2
C16 C17 C20 102.0(3)
C16 C17 C13 123.1(3)
C20 C17 C13 102.9(3)
C16 C17 H17 109.3
C20 C17 H17 109.3
C13 C17 H17 109.3
O7 C18 C13 106.9(3)
O7 C18 H18A 110.3
C13 C18 H18A 110.3
O7 C18 H18B 110.3
C13 C18 H18B 110.3
H18A C18 H18B 108.6
C10 C19 H19A 109.5
C10 C19 H19B 109.5
H19A C19 H19B 109.5
C10 C19 H19C 109.5
H19A C19 H19C 109.5
H19B C19 H19C 109.5
O7 C20 O6 108.7(3)
O7 C20 C21 109.2(3)
O6 C20 C21 106.7(3)
O7 C20 C17 106.5(3)
O6 C20 C17 106.5(3)
C21 C20 C17 118.9(3)
C20 C21 H21A 109.5
C20 C21 H21B 109.5
H21A C21 H21B 109.5
C20 C21 H21C 109.5
H21A C21 H21C 109.5
H21B C21 H21C 109.5
N1 C22 C23 108.3(4)
N1 C22 C27 106.1(4)
C23 C22 C27 106.0(4)
N1 C22 C28 116.5(4)
C23 C22 C28 110.2(4)
C27 C22 C28 109.1(5)
C24 C23 C22 113.0(4)
C24 C23 H23A 109.0
C22 C23 H23A 109.0
C24 C23 H23B 109.0
C22 C23 H23B 109.0
H23A C23 H23B 107.8
C25 C24 C23 108.7(4)
C25 C24 H24A 110.0
C23 C24 H24A 110.0
C25 C24 H24B 110.0
C23 C24 H24B 110.0
H24A C24 H24B 108.3
C24 C25 C26 112.0(4)
C24 C25 H25A 109.2
C26 C25 H25A 109.2
C24 C25 H25B 109.2
C26 C25 H25B 109.2
H25A C25 H25B 107.9
N1 C26 C29 116.7(4)
N1 C26 C25 108.1(3)
C29 C26 C25 110.0(4)
N1 C26 C30 107.7(3)
C29 C26 C30 108.0(4)
C25 C26 C30 105.9(4)
C22 C27 H27A 109.5
C22 C27 H27B 109.5
H27A C27 H27B 109.5
C22 C27 H27C 109.5
H27A C27 H27C 109.5
H27B C27 H27C 109.5
C22 C28 H28A 109.5
C22 C28 H28B 109.5
H28A C28 H28B 109.5
C22 C28 H28C 109.5
H28A C28 H28C 109.5
H28B C28 H28C 109.5
C26 C29 H29A 109.5
C26 C29 H29B 109.5
H29A C29 H29B 109.5
C26 C29 H29C 109.5
H29A C29 H29C 109.5
H29B C29 H29C 109.5
C26 C30 H30A 109.5
C26 C30 H30B 109.5
H30A C30 H30B 109.5
C26 C30 H30C 109.5
H30A C30 H30C 109.5
H30B C30 H30C 109.5
C32 C31 C36 120.0
C32 C31 Se1 117.6(3)
C36 C31 Se1 122.4(3)
C33 C32 C31 120.0
C33 C32 H32 120.0
C31 C32 H32 120.0
C34 C33 C32 120.0
C34 C33 H33 120.0
C32 C33 H33 120.0
C33 C34 C35 120.0
C33 C34 H34 120.0
C35 C34 H34 120.0
C36 C35 C34 120.0
C36 C35 H35 120.0
C34 C35 H35 120.0
C35 C36 C31 120.0
C35 C36 H36 120.0
C31 C36 H36 120.0
C36' C31' C32' 112.5
C36' C31' Se1 123.2(3)
C32' C31' Se1 124.0(3)
C33' C32' C31' 118.1
C33' C32' H32' 120.9
C31' C32' H32' 120.9
C34' C33' C32' 123.6
C34' C33' H33' 118.2
C32' C33' H33' 118.2
C33' C34' C35' 122.0
C33' C34' H34' 119.0
C35' C34' H34' 119.0
C34' C35' C36' 117.4
C34' C35' H35' 121.3
C36' C35' H35' 121.3
C31' C36' C35' 124.8
C31' C36' H36' 117.6
C35' C36' H36' 117.6

loop_
_geom_bond_atom_site_label_1
_geom_bond_atom_site_label_2
_geom_bond_distance
Se1 C31 1.883(3)
Se1 C31' 1.925(4)
Se1 C6 1.988(4)
N1 O8 1.452(4)
N1 C22 1.501(5)
N1 C26 1.508(6)
O1 C3 1.429(5)
O1 H1 0.8200
O2 C7 1.202(4)
O3 C8 1.423(4)
O3 H3 0.8200
O4 C14 1.198(4)
O5 C14 1.324(4)
O5 C16 1.443(4)
O6 C20 1.429(4)
O6 C15 1.429(4)
O7 C20 1.420(5)
O7 C18 1.429(4)
O8 C13 1.478(4)
C1 C2 1.517(6)
C1 C10 1.542(5)
C1 H1A 0.9700
C1 H1B 0.9700
C2 C3 1.522(6)
C2 H2A 0.9700
C2 H2B 0.9700
C3 C4 1.497(6)
C3 H3A 0.9800
C4 C5 1.535(5)
C4 H4A 0.9700
C4 H4B 0.9700
C5 C6 1.529(5)
C5 C10 1.552(5)
C5 H5 0.9800
C6 C7 1.485(5)
C6 H6 0.9800
C7 C8 1.552(5)
C8 C14 1.520(4)
C8 C9 1.573(5)
C9 C11 1.545(5)
C9 C10 1.568(5)
C9 H9 0.9800
C10 C19 1.533(5)
C11 C12 1.545(5)
C11 H11A 0.9700
C11 H11B 0.9700
C12 C13 1.549(5)
C12 H12A 0.9700
C12 H12B 0.9700
C13 C18 1.519(6)
C13 C17 1.561(5)
C15 C16 1.510(5)
C15 H15A 0.9700
C15 H15B 0.9700
C16 C17 1.534(5)
C16 H16 0.9800
C17 C20 1.552(5)
C17 H17 0.9800
C18 H18A 0.9700
C18 H18B 0.9700
C19 H19A 0.9600
C19 H19B 0.9600
C19 H19C 0.9600
C20 C21 1.487(5)
C21 H21A 0.9600
C21 H21B 0.9600
C21 H21C 0.9600
C22 C23 1.525(7)
C22 C27 1.527(8)
C22 C28 1.528(7)
C23 C24 1.513(9)
C23 H23A 0.9700
C23 H23B 0.9700
C24 C25 1.512(8)
C24 H24A 0.9700
C24 H24B 0.9700
C25 C26 1.532(6)
C25 H25A 0.9700
C25 H25B 0.9700
C26 C29 1.515(6)
C26 C30 1.537(6)
C27 H27A 0.9600
C27 H27B 0.9600
C27 H27C 0.9600
C28 H28A 0.9600
C28 H28B 0.9600
C28 H28C 0.9600
C29 H29A 0.9600
C29 H29B 0.9600
C29 H29C 0.9600
C30 H30A 0.9600
C30 H30B 0.9600
C30 H30C 0.9600
C31 C32 1.3900
C31 C36 1.3900
C32 C33 1.3900
C32 H32 0.9300
C33 C34 1.3900
C33 H33 0.9300
C34 C35 1.3900
C34 H34 0.9300
C35 C36 1.3900
C35 H35 0.9300
C36 H36 0.9300
C31' C36' 1.2884
C31' C32' 1.5685
C32' C33' 1.3456
C32' H32' 0.9300
C33' C34' 1.2245
C33' H33' 0.9300
C34' C35' 1.3968
C34' H34' 0.9300
C35' C36' 1.4169
C35' H35' 0.9300
C36' H36' 0.9300

loop_
_geom_hbond_atom_site_label_D
_geom_hbond_atom_site_label_H
_geom_hbond_atom_site_label_A
_geom_hbond_distance_DH
_geom_hbond_distance_HA
_geom_hbond_distance_DA
_geom_hbond_angle_DHA
_geom_hbond_site_symmetry_A
O1 H1 O3 0.82 2.17 2.986(4) 171.1 4_577
O3 H3 O7 0.82 2.11 2.928(4) 171.3 4_467
O3 H3 O6 0.82 2.55 2.967(4) 113.0 4_467

loop_
_geom_torsion_atom_site_label_1
_geom_torsion_atom_site_label_2
_geom_torsion_atom_site_label_3
_geom_torsion_atom_site_label_4
_geom_torsion
C22 N1 O8 C13 121.7(3)
C26 N1 O8 C13 -113.6(3)
C10 C1 C2 C3 -58.4(5)
C1 C2 C3 O1 172.5(3)
C1 C2 C3 C4 53.1(5)
O1 C3 C4 C5 -174.0(4)
C2 C3 C4 C5 -51.8(5)
C3 C4 C5 C6 179.2(4)
C3 C4 C5 C10 53.9(5)
C4 C5 C6 C7 -157.8(3)
C10 C5 C6 C7 -31.8(4)
C4 C5 C6 Se1 79.1(3)
C10 C5 C6 Se1 -154.9(2)
C31 Se1 C6 C7 79.4(3)
C31' Se1 C6 C7 93.2(3)
C31 Se1 C6 C5 -154.0(3)
C31' Se1 C6 C5 -140.2(3)
C5 C6 C7 O2 158.7(4)
Se1 C6 C7 O2 -76.7(4)
C5 C6 C7 C8 -23.8(5)
Se1 C6 C7 C8 100.8(3)
O2 C7 C8 O3 110.3(4)
C6 C7 C8 O3 -67.2(4)
O2 C7 C8 C14 -6.8(5)
C6 C7 C8 C14 175.6(3)
O2 C7 C8 C9 -134.1(4)
C6 C7 C8 C9 48.4(4)
O3 C8 C9 C11 -129.1(3)
C14 C8 C9 C11 -8.3(4)
C7 C8 C9 C11 115.3(3)
O3 C8 C9 C10 101.6(3)
C14 C8 C9 C10 -137.6(3)
C7 C8 C9 C10 -14.1(4)
C2 C1 C10 C19 -63.5(4)
C2 C1 C10 C5 56.9(4)
C2 C1 C10 C9 175.5(3)
C6 C5 C10 C19 -56.9(4)
C4 C5 C10 C19 67.3(4)
C6 C5 C10 C1 -177.5(3)
C4 C5 C10 C1 -53.3(4)
C6 C5 C10 C9 64.9(4)
C4 C5 C10 C9 -170.9(3)
C11 C9 C10 C19 -47.7(4)
C8 C9 C10 C19 83.1(3)
C11 C9 C10 C1 74.0(3)
C8 C9 C10 C1 -155.2(3)
C11 C9 C10 C5 -170.0(3)
C8 C9 C10 C5 -39.1(3)
C10 C9 C11 C12 -168.9(3)
C8 C9 C11 C12 61.8(4)
C9 C11 C12 C13 -139.6(3)
N1 O8 C13 C18 -118.0(3)
N1 O8 C13 C12 7.6(4)
N1 O8 C13 C17 137.0(3)
C11 C12 C13 O8 -159.3(3)
C11 C12 C13 C18 -38.0(4)
C11 C12 C13 C17 83.6(4)
C16 O5 C14 O4 8.9(5)
C16 O5 C14 C8 -170.5(3)
O3 C8 C14 O4 -0.7(5)
C7 C8 C14 O4 113.5(4)
C9 C8 C14 O4 -119.0(4)
O3 C8 C14 O5 178.7(3)
C7 C8 C14 O5 -67.1(4)
C9 C8 C14 O5 60.4(4)
C20 O6 C15 C16 40.0(3)
C14 O5 C16 C15 -168.0(3)
C14 O5 C16 C17 73.6(4)
O6 C15 C16 O5 -156.6(3)
O6 C15 C16 C17 -33.3(3)
O5 C16 C17 C20 134.9(3)
C15 C16 C17 C20 15.1(3)
O5 C16 C17 C13 20.7(5)
C15 C16 C17 C13 -99.1(3)
O8 C13 C17 C16 -168.4(3)
C18 C13 C17 C16 83.0(4)
C12 C13 C17 C16 -44.3(5)
O8 C13 C17 C20 77.9(3)
C18 C13 C17 C20 -30.8(3)
C12 C13 C17 C20 -158.0(3)
C20 O7 C18 C13 -18.9(4)
O8 C13 C18 O7 -72.2(3)
C12 C13 C18 O7 162.6(3)
C17 C13 C18 O7 30.8(4)
C18 O7 C20 O6 -116.3(3)
C18 O7 C20 C21 127.6(3)
C18 O7 C20 C17 -2.0(4)
C15 O6 C20 O7 83.4(3)
C15 O6 C20 C21 -158.9(3)
C15 O6 C20 C17 -31.0(4)
C16 C17 C20 O7 -107.3(3)
C13 C17 C20 O7 21.0(3)
C16 C17 C20 O6 8.5(3)
C13 C17 C20 O6 136.9(3)
C16 C17 C20 C21 128.9(4)
C13 C17 C20 C21 -102.7(4)
O8 N1 C22 C23 169.8(3)
C26 N1 C22 C23 52.2(5)
O8 N1 C22 C27 -76.8(4)
C26 N1 C22 C27 165.6(4)
O8 N1 C22 C28 44.9(5)
C26 N1 C22 C28 -72.7(5)
N1 C22 C23 C24 -53.9(6)
C27 C22 C23 C24 -167.4(5)
C28 C22 C23 C24 74.7(6)
C22 C23 C24 C25 58.9(6)
C23 C24 C25 C26 -59.5(5)
O8 N1 C26 C29 -45.9(4)
C22 N1 C26 C29 71.4(4)
O8 N1 C26 C25 -170.4(3)
C22 N1 C26 C25 -53.1(4)
O8 N1 C26 C30 75.7(3)
C22 N1 C26 C30 -167.0(3)
C24 C25 C26 N1 55.4(5)
C24 C25 C26 C29 -73.0(5)
C24 C25 C26 C30 170.6(4)
C31' Se1 C31 C32 -172.58(16)
C6 Se1 C31 C32 -99.8(3)
C31' Se1 C31 C36 7.0(2)
C6 Se1 C31 C36 79.8(4)
C36 C31 C32 C33 0.0
Se1 C31 C32 C33 179.6(4)
C31 C32 C33 C34 0.0
C32 C33 C34 C35 0.0
C33 C34 C35 C36 0.0
C34 C35 C36 C31 0.0
C32 C31 C36 C35 0.0
Se1 C31 C36 C35 -179.6(4)
C31 Se1 C31' C36' -121.18(18)
C6 Se1 C31' C36' 129.5(3)
C31 Se1 C31' C32' 52.8(3)
C6 Se1 C31' C32' -56.6(4)
C36' C31' C32' C33' 12.6
Se1 C31' C32' C33' -161.9(4)
C31' C32' C33' C34' -14.1
C32' C33' C34' C35' 5.4
C33' C34' C35' C36' 4.5
C32' C31' C36' C35' -3.6
Se1 C31' C36' C35' 171.0(4)
C34' C35' C36' C31' -4.6
